data_4120915
loop_
_publ_author_name
'Xin Zheng'
'Xingyong Wang'
'Yunfan Qiu'
'Yuantao Li'
'Chenkun Zhou'
'Yunxia Sui'
'Yizhi Li'
'Jing Ma'
'Xinping Wang'

_publ_section_title
;
 One-Electron Oxidation of an Organic Molecule by B(C6F5)3; Isolation and
 Structures of Stable Non-para-substituted Triarylamine Cation Radical and
 Bis(triarylamine) Dication Diradicaloid
;
_journal_name_full 'Journal of the American Chemical Society'
_journal_page_first 14912
_journal_page_last 14915
_journal_paper_doi 10.1021/ja407318h
_journal_volume 135
_journal_year 2013
_chemical_formula_moiety 'C16 Al F36 O4, 0.5(C54 H52 N2)'
_chemical_formula_sum 'C43 H26 Al F36 N O4'
_chemical_formula_weight 1331.63
_chemical_name_systematic
; 
 ? 
;
_space_group_IT_number 14
_symmetry_cell_setting monoclinic
_symmetry_space_group_name_Hall '-P 2ybc'
_symmetry_space_group_name_H-M 'P 1 21/c 1'
_atom_sites_solution_hydrogens geom
_atom_sites_solution_primary direct
_atom_sites_solution_secondary difmap
_audit_creation_method SHELXL-97
_cell_angle_alpha 90.00
_cell_angle_beta 107.474(3)
_cell_angle_gamma 90.00
_cell_formula_units_Z 4
_cell_length_a 14.0371(10)
_cell_length_b 17.1155(17)
_cell_length_c 21.2159(15)
_cell_measurement_reflns_used 6687
_cell_measurement_temperature 123(2)
_cell_measurement_theta_max 26.34
_cell_measurement_theta_min 2.34
_cell_volume 4861.9(7)
_computing_cell_refinement 'Bruker SAINT'
_computing_data_collection 'Bruker APEX II'
_computing_data_reduction 'Bruker SAINT'
_computing_molecular_graphics 'Bruker SHELXTL'
_computing_publication_material 'Bruker SHELXTL'
_computing_structure_refinement 'SHELXL-97 (Sheldrick, 2008)'
_computing_structure_solution 'SHELXS-97 (Sheldrick, 2008)'
_diffrn_ambient_temperature 123(2)
_diffrn_measured_fraction_theta_full 0.997
_diffrn_measured_fraction_theta_max 0.997
_diffrn_measurement_device_type 'Bruker APEX-II CCD'
_diffrn_measurement_method '\f and \w scans'
_diffrn_radiation_monochromator graphite
_diffrn_radiation_source 'fine-focus sealed tube'
_diffrn_radiation_type MoK\a
_diffrn_radiation_wavelength 0.71073
_diffrn_reflns_av_R_equivalents 0.0168
_diffrn_reflns_av_sigmaI/netI 0.0791
_diffrn_reflns_limit_h_max 12
_diffrn_reflns_limit_h_min -16
_diffrn_reflns_limit_k_max 20
_diffrn_reflns_limit_k_min -20
_diffrn_reflns_limit_l_max 25
_diffrn_reflns_limit_l_min -25
_diffrn_reflns_number 36320
_diffrn_reflns_theta_full 25.35
_diffrn_reflns_theta_max 25.35
_diffrn_reflns_theta_min 1.93
_exptl_absorpt_coefficient_mu 0.226
_exptl_absorpt_correction_T_max 0.9520
_exptl_absorpt_correction_T_min 0.9395
_exptl_absorpt_correction_type multi-scan
_exptl_absorpt_process_details sadabs
_exptl_crystal_colour blue
_exptl_crystal_density_diffrn 1.819
_exptl_crystal_description plate
_exptl_crystal_F_000 2640
_exptl_crystal_size_max 0.32
_exptl_crystal_size_mid 0.30
_exptl_crystal_size_min 0.10
_refine_diff_density_max 0.501
_refine_diff_density_min -0.322
_refine_diff_density_rms 0.088
_refine_ls_extinction_method none
_refine_ls_goodness_of_fit_ref 1.095
_refine_ls_hydrogen_treatment constr
_refine_ls_matrix_type full
_refine_ls_number_parameters 771
_refine_ls_number_reflns 8882
_refine_ls_number_restraints 0
_refine_ls_restrained_S_all 1.095
_refine_ls_R_factor_all 0.0764
_refine_ls_R_factor_gt 0.0593
_refine_ls_shift/su_max 0.000
_refine_ls_shift/su_mean 0.000
_refine_ls_structure_factor_coef Fsqd
_refine_ls_weighting_details 'calc w=1/[\s^2^(Fo^2^)+(0.0600P)^2^+1.9900P] where P=(Fo^2^+2Fc^2^)/3'
_refine_ls_weighting_scheme calc
_refine_ls_wR_factor_gt 0.1466
_refine_ls_wR_factor_ref 0.1493
_reflns_number_gt 5507
_reflns_number_total 8882
_reflns_threshold_expression >2sigma(I)
_cod_data_source_file ja407318h_si_003.cif
_cod_data_source_block 1
_cod_database_code 4120915

loop_
_symmetry_equiv_pos_as_xyz
'x, y, z'
'-x, y+1/2, -z+1/2'
'-x, -y, -z'
'x, -y-1/2, z-1/2'

loop_
_atom_site_label
_atom_site_type_symbol
_atom_site_fract_x
_atom_site_fract_y
_atom_site_fract_z
_atom_site_U_iso_or_equiv
_atom_site_adp_type
_atom_site_occupancy
_atom_site_symmetry_multiplicity
_atom_site_calc_flag
_atom_site_refinement_flags
Al1 Al 0.23953(9) 0.74185(6) 0.30078(6) 0.0286(3) Uani 1 1 d .
C1 C 0.3314(3) 0.1638(2) 0.4780(2) 0.0382(10) Uani 1 1 d .
C2 C 0.3897(3) 0.1508(2) 0.4342(2) 0.0397(10) Uani 1 1 d .
C3 C 0.4517(3) 0.0870(2) 0.4436(2) 0.0378(10) Uani 1 1 d .
H3 H 0.4888 0.0793 0.4133 0.045 Uiso 1 1 calc R
C4 C 0.4639(3) 0.0322(2) 0.4950(2) 0.0374(10) Uani 1 1 d .
C5 C 0.3993(3) 0.0424(2) 0.5347(2) 0.0377(10) Uani 1 1 d .
H5 H 0.4008 0.0049 0.5680 0.045 Uiso 1 1 calc R
C6 C 0.3339(3) 0.1051(2) 0.5265(2) 0.0373(10) Uani 1 1 d .
C7 C 0.3801(3) 0.2023(2) 0.3763(2) 0.0372(10) Uani 1 1 d .
C8 C 0.3103(4) 0.2698(2) 0.3731(2) 0.0420(11) Uani 1 1 d .
C9 C 0.2880(3) 0.3197(2) 0.3186(2) 0.0386(10) Uani 1 1 d .
H9 H 0.3161 0.3096 0.2839 0.046 Uiso 1 1 calc R
C10 C 0.2259(3) 0.3837(2) 0.3139(2) 0.0377(10) Uani 1 1 d .
H10 H 0.2083 0.4145 0.2748 0.045 Uiso 1 1 calc R
C11 C 0.1899(3) 0.4028(2) 0.3645(2) 0.0414(11) Uani 1 1 d .
H11 H 0.1491 0.4478 0.3612 0.050 Uiso 1 1 calc R
C12 C 0.2127(3) 0.3561(2) 0.4220(2) 0.0406(11) Uani 1 1 d .
C13 C 0.2656(3) 0.2876(2) 0.42298(19) 0.0345(10) Uani 1 1 d .
C14 C 0.1777(3) 0.3854(2) 0.4800(2) 0.0385(10) Uani 1 1 d .
C15 C 0.1985(3) 0.3265(2) 0.53519(19) 0.0361(10) Uani 1 1 d .
C16 C 0.1742(3) 0.3441(2) 0.5918(2) 0.0383(10) Uani 1 1 d .
H16 H 0.1512 0.3951 0.5974 0.046 Uiso 1 1 calc R
C17 C 0.1828(3) 0.2884(2) 0.6410(2) 0.0376(10) Uani 1 1 d .
H17 H 0.1690 0.3026 0.6807 0.045 Uiso 1 1 calc R
C18 C 0.2112(3) 0.2127(2) 0.6327(2) 0.0367(10) Uani 1 1 d .
H18 H 0.2130 0.1742 0.6653 0.044 Uiso 1 1 calc R
C19 C 0.2373(3) 0.1932(2) 0.5759(2) 0.0338(10) Uani 1 1 d .
C20 C 0.2357(3) 0.2514(2) 0.5291(2) 0.0389(10) Uani 1 1 d .
C21 C 0.2575(3) 0.1089(2) 0.5632(2) 0.0361(10) Uani 1 1 d .
C22 C 0.3394(3) 0.1520(2) 0.3125(2) 0.0395(10) Uani 1 1 d .
H22A H 0.3587 0.0973 0.3225 0.059 Uiso 1 1 calc R
H22B H 0.3676 0.1711 0.2783 0.059 Uiso 1 1 calc R
H22C H 0.2664 0.1559 0.2965 0.059 Uiso 1 1 calc R
C23 C 0.4820(3) 0.2357(2) 0.3788(2) 0.0423(11) Uani 1 1 d .
H23A H 0.5287 0.2280 0.4231 0.063 Uiso 1 1 calc R
H23B H 0.4754 0.2917 0.3687 0.063 Uiso 1 1 calc R
H23C H 0.5072 0.2089 0.3462 0.063 Uiso 1 1 calc R
C24 C 0.0629(3) 0.4010(2) 0.4559(2) 0.0402(11) Uani 1 1 d .
H24A H 0.0289 0.3631 0.4763 0.060 Uiso 1 1 calc R
H24B H 0.0382 0.3958 0.4077 0.060 Uiso 1 1 calc R
H24C H 0.0495 0.4540 0.4686 0.060 Uiso 1 1 calc R
C25 C 0.2301(4) 0.4624(2) 0.5063(2) 0.0425(11) Uani 1 1 d .
H25A H 0.2716 0.4553 0.5522 0.064 Uiso 1 1 calc R
H25B H 0.1799 0.5029 0.5044 0.064 Uiso 1 1 calc R
H25C H 0.2723 0.4783 0.4792 0.064 Uiso 1 1 calc R
C26 C 0.1587(3) 0.0740(2) 0.5190(2) 0.0409(11) Uani 1 1 d .
H26A H 0.1105 0.1162 0.5022 0.061 Uiso 1 1 calc R
H26B H 0.1317 0.0376 0.5450 0.061 Uiso 1 1 calc R
H26C H 0.1710 0.0462 0.4819 0.061 Uiso 1 1 calc R
C27 C 0.2895(4) 0.0584(3) 0.6265(2) 0.0437(11) Uani 1 1 d .
H27A H 0.2962 0.0038 0.6146 0.066 Uiso 1 1 calc R
H27C H 0.2389 0.0621 0.6497 0.066 Uiso 1 1 calc R
H27B H 0.3537 0.0772 0.6554 0.066 Uiso 1 1 calc R
C28 C 0.1775(3) 0.7930(2) 0.4155(2) 0.0345(10) Uani 1 1 d .
C29 C 0.1048(4) 0.8583(3) 0.3830(2) 0.0474(12) Uani 1 1 d .
C30 C 0.2640(4) 0.8177(3) 0.4775(2) 0.0480(12) Uani 1 1 d .
C31 C 0.1166(4) 0.7257(2) 0.4314(2) 0.0418(11) Uani 1 1 d .
C32 C 0.2865(3) 0.8793(2) 0.2319(2) 0.0336(10) Uani 1 1 d .
C33 C 0.3882(3) 0.8943(2) 0.2835(2) 0.0413(11) Uani 1 1 d .
C34 C 0.2227(3) 0.9543(2) 0.2248(2) 0.0377(10) Uani 1 1 d .
C35 C 0.3004(4) 0.8628(2) 0.1632(2) 0.0416(11) Uani 1 1 d .
C36 C 0.4190(3) 0.6457(2) 0.3483(2) 0.0342(10) Uani 1 1 d .
C37 C 0.3758(4) 0.5630(2) 0.3528(2) 0.0420(11) Uani 1 1 d .
C38 C 0.4654(4) 0.6728(2) 0.4205(2) 0.0418(11) Uani 1 1 d .
C39 C 0.5059(3) 0.6384(2) 0.3189(2) 0.0415(11) Uani 1 1 d .
C40 C 0.0732(3) 0.6555(2) 0.20762(19) 0.0355(10) Uani 1 1 d .
C41 C 0.1196(4) 0.6500(3) 0.1512(2) 0.0432(11) Uani 1 1 d .
C42 C -0.0032(4) 0.7176(3) 0.1758(3) 0.0538(14) Uani 1 1 d .
C43 C 0.0223(4) 0.5825(3) 0.2240(2) 0.0486(12) Uani 1 1 d .
F1 F 0.1555(2) 0.92690(14) 0.39204(13) 0.0522(7) Uani 1 1 d .
F2 F 0.07882(19) 0.84153(14) 0.31955(12) 0.0479(6) Uani 1 1 d .
F3 F 0.0396(2) 0.86069(14) 0.41576(12) 0.0491(7) Uani 1 1 d .
F4 F 0.3415(2) 0.83862(14) 0.45659(14) 0.0561(7) Uani 1 1 d .
F5 F 0.2808(2) 0.75283(14) 0.51504(12) 0.0506(7) Uani 1 1 d .
F6 F 0.2467(2) 0.87316(14) 0.51530(13) 0.0553(7) Uani 1 1 d .
F7 F 0.1687(2) 0.66039(13) 0.43790(13) 0.0492(7) Uani 1 1 d .
F8 F 0.03228(19) 0.71694(14) 0.37979(13) 0.0507(7) Uani 1 1 d .
F9 F 0.07423(19) 0.74806(13) 0.47663(12) 0.0434(6) Uani 1 1 d .
F10 F 0.38530(18) 0.88498(13) 0.34391(11) 0.0422(6) Uani 1 1 d .
F11 F 0.45568(18) 0.84337(13) 0.27411(12) 0.0436(6) Uani 1 1 d .
F12 F 0.42693(18) 0.96493(12) 0.27867(11) 0.0408(6) Uani 1 1 d .
F13 F 0.22792(18) 0.98045(12) 0.28567(12) 0.0407(6) Uani 1 1 d .
F14 F 0.25755(18) 1.00873(12) 0.19236(11) 0.0406(6) Uani 1 1 d .
F15 F 0.12795(18) 0.93712(13) 0.19510(11) 0.0407(6) Uani 1 1 d .
F16 F 0.32990(18) 0.78930(13) 0.16220(11) 0.0404(6) Uani 1 1 d .
F17 F 0.36905(19) 0.90891(13) 0.15055(12) 0.0450(6) Uani 1 1 d .
F18 F 0.21393(19) 0.87169(13) 0.11467(12) 0.0438(6) Uani 1 1 d .
F19 F 0.36168(19) 0.52939(13) 0.29354(12) 0.0446(6) Uani 1 1 d .
F20 F 0.28580(18) 0.57209(13) 0.36191(11) 0.0411(6) Uani 1 1 d .
F21 F 0.43582(19) 0.52315(13) 0.40220(12) 0.0460(6) Uani 1 1 d .
F22 F 0.40052(19) 0.65708(13) 0.45409(11) 0.0432(6) Uani 1 1 d .
F23 F 0.55367(19) 0.64161(13) 0.45338(12) 0.0486(7) Uani 1 1 d .
F24 F 0.48196(18) 0.75154(13) 0.42162(12) 0.0462(7) Uani 1 1 d .
F25 F 0.56389(18) 0.57560(13) 0.34036(12) 0.0448(6) Uani 1 1 d .
F26 F 0.56455(18) 0.70384(13) 0.33265(12) 0.0430(6) Uani 1 1 d .
F27 F 0.46914(18) 0.62991(13) 0.25193(12) 0.0424(6) Uani 1 1 d .
F28 F 0.21441(18) 0.63110(13) 0.17103(12) 0.0426(6) Uani 1 1 d .
F29 F 0.11254(19) 0.72444(14) 0.12626(12) 0.0465(6) Uani 1 1 d .
F30 F 0.07281(18) 0.59838(13) 0.10410(11) 0.0415(6) Uani 1 1 d .
F31 F 0.0437(2) 0.78440(13) 0.19426(12) 0.0527(7) Uani 1 1 d .
F32 F -0.0397(2) 0.69357(14) 0.11372(13) 0.0565(8) Uani 1 1 d .
F33 F -0.0789(2) 0.71460(14) 0.20324(14) 0.0580(8) Uani 1 1 d .
F34 F 0.0786(2) 0.51988(14) 0.22049(13) 0.0619(8) Uani 1 1 d .
F35 F -0.06462(19) 0.57121(14) 0.17799(12) 0.0476(6) Uani 1 1 d .
F36 F 0.02092(19) 0.58708(14) 0.28591(13) 0.0499(7) Uani 1 1 d .
N1 N 0.2757(3) 0.23235(19) 0.47611(16) 0.0361(8) Uani 1 1 d .
O1 O 0.2335(2) 0.76832(15) 0.37794(13) 0.0377(7) Uani 1 1 d .
O2 O 0.2373(2) 0.82076(15) 0.24948(13) 0.0379(7) Uani 1 1 d .
O3 O 0.3530(2) 0.69533(15) 0.31324(13) 0.0333(6) Uani 1 1 d .
O4 O 0.1386(2) 0.68301(15) 0.26354(13) 0.0350(7) Uani 1 1 d .

loop_
_atom_site_aniso_label
_atom_site_aniso_U_11
_atom_site_aniso_U_22
_atom_site_aniso_U_33
_atom_site_aniso_U_23
_atom_site_aniso_U_13
_atom_site_aniso_U_12
Al1 0.0292(7) 0.0286(6) 0.0285(6) -0.0064(5) 0.0096(5) -0.0066(5)
C1 0.042(3) 0.041(2) 0.033(2) -0.0015(18) 0.012(2) 0.004(2)
C2 0.037(3) 0.039(2) 0.045(3) 0.0078(19) 0.017(2) 0.0060(19)
C3 0.041(3) 0.042(2) 0.031(2) -0.0044(18) 0.012(2) 0.007(2)
C4 0.034(2) 0.041(2) 0.033(2) 0.0007(18) 0.003(2) 0.0110(19)
C5 0.035(2) 0.037(2) 0.041(3) 0.0061(18) 0.011(2) 0.0018(18)
C6 0.038(3) 0.042(2) 0.030(2) -0.0021(18) 0.007(2) 0.0068(19)
C7 0.042(3) 0.038(2) 0.032(2) 0.0034(17) 0.011(2) -0.0066(19)
C8 0.057(3) 0.032(2) 0.037(3) 0.0043(18) 0.015(2) 0.003(2)
C9 0.045(3) 0.040(2) 0.028(2) -0.0024(18) 0.007(2) 0.006(2)
C10 0.042(3) 0.032(2) 0.038(3) -0.0036(18) 0.010(2) -0.0027(19)
C11 0.044(3) 0.037(2) 0.043(3) 0.0034(19) 0.013(2) 0.006(2)
C12 0.040(3) 0.045(2) 0.032(2) -0.0026(19) 0.003(2) 0.005(2)
C13 0.032(2) 0.037(2) 0.024(2) -0.0082(17) -0.0067(19) -0.0008(18)
C14 0.038(3) 0.039(2) 0.033(2) -0.0075(18) 0.002(2) -0.0043(19)
C15 0.038(3) 0.033(2) 0.025(2) -0.0102(17) -0.0084(19) 0.0038(18)
C16 0.039(3) 0.039(2) 0.034(2) -0.0109(19) 0.008(2) -0.0050(19)
C17 0.030(2) 0.047(2) 0.035(2) -0.0066(19) 0.008(2) 0.0036(19)
C18 0.037(3) 0.040(2) 0.033(2) 0.0036(18) 0.009(2) 0.0068(19)
C19 0.030(2) 0.037(2) 0.032(2) -0.0046(18) 0.008(2) -0.0080(18)
C20 0.044(3) 0.037(2) 0.036(2) -0.0078(18) 0.013(2) 0.0026(19)
C21 0.033(2) 0.037(2) 0.037(2) 0.0031(17) 0.009(2) -0.0010(18)
C22 0.043(3) 0.038(2) 0.040(3) -0.0071(18) 0.017(2) 0.0029(19)
C23 0.041(3) 0.042(2) 0.042(3) 0.0107(19) 0.010(2) -0.002(2)
C24 0.038(3) 0.034(2) 0.047(3) 0.0080(19) 0.010(2) 0.0068(19)
C25 0.046(3) 0.040(2) 0.039(3) -0.0075(19) 0.008(2) -0.008(2)
C26 0.042(3) 0.038(2) 0.041(3) -0.0116(19) 0.010(2) -0.009(2)
C27 0.044(3) 0.050(2) 0.038(3) 0.0075(19) 0.014(2) 0.009(2)
C28 0.031(2) 0.042(2) 0.029(2) -0.0055(18) 0.007(2) -0.0012(19)
C29 0.054(3) 0.048(3) 0.049(3) 0.012(2) 0.030(3) 0.019(2)
C30 0.055(3) 0.045(3) 0.040(3) -0.010(2) 0.009(2) -0.009(2)
C31 0.044(3) 0.039(2) 0.042(3) -0.007(2) 0.012(2) -0.011(2)
C32 0.031(2) 0.033(2) 0.035(2) 0.0050(17) 0.008(2) -0.0058(18)
C33 0.031(2) 0.041(2) 0.049(3) 0.007(2) 0.008(2) -0.008(2)
C34 0.041(3) 0.036(2) 0.036(3) 0.0052(18) 0.012(2) -0.0046(19)
C35 0.048(3) 0.038(2) 0.043(3) -0.0052(19) 0.019(2) -0.009(2)
C36 0.029(2) 0.035(2) 0.035(2) -0.0012(17) 0.004(2) -0.0005(18)
C37 0.043(3) 0.038(2) 0.044(3) 0.005(2) 0.012(2) 0.003(2)
C38 0.040(3) 0.042(2) 0.034(2) 0.0025(19) -0.004(2) 0.006(2)
C39 0.034(3) 0.038(2) 0.052(3) 0.010(2) 0.012(2) 0.013(2)
C40 0.034(2) 0.041(2) 0.027(2) -0.0023(17) 0.002(2) -0.0068(19)
C41 0.040(3) 0.048(3) 0.038(3) -0.007(2) 0.006(2) -0.008(2)
C42 0.046(3) 0.048(3) 0.056(3) -0.017(2) -0.002(3) 0.011(2)
C43 0.057(3) 0.044(3) 0.045(3) -0.011(2) 0.015(3) -0.017(2)
F1 0.0626(18) 0.0427(14) 0.0529(16) -0.0074(11) 0.0199(14) 0.0148(13)
F2 0.0460(16) 0.0549(15) 0.0394(16) 0.0059(11) 0.0079(13) 0.0105(12)
F3 0.0449(16) 0.0580(15) 0.0428(15) -0.0127(12) 0.0106(13) 0.0138(13)
F4 0.0461(17) 0.0497(15) 0.0669(19) -0.0068(13) 0.0086(15) -0.0133(13)
F5 0.0496(17) 0.0563(15) 0.0452(16) 0.0123(12) 0.0131(13) 0.0144(13)
F6 0.0663(19) 0.0467(14) 0.0484(16) -0.0185(12) 0.0105(15) -0.0081(13)
F7 0.0548(17) 0.0407(13) 0.0533(16) -0.0080(11) 0.0181(14) -0.0110(12)
F8 0.0403(15) 0.0572(15) 0.0546(17) -0.0165(12) 0.0143(14) -0.0155(12)
F9 0.0443(15) 0.0477(14) 0.0394(14) -0.0078(11) 0.0146(13) -0.0114(11)
F10 0.0420(15) 0.0447(13) 0.0308(14) -0.0073(10) -0.0028(12) -0.0080(11)
F11 0.0379(14) 0.0425(13) 0.0482(15) 0.0094(11) 0.0095(12) 0.0075(11)
F12 0.0402(14) 0.0381(12) 0.0441(14) -0.0075(10) 0.0125(12) -0.0117(11)
F13 0.0424(15) 0.0386(12) 0.0435(15) -0.0075(10) 0.0167(12) -0.0091(11)
F14 0.0457(15) 0.0334(12) 0.0424(14) 0.0090(10) 0.0128(12) -0.0064(10)
F15 0.0396(15) 0.0414(13) 0.0382(14) 0.0119(10) 0.0071(12) 0.0056(11)
F16 0.0399(14) 0.0423(13) 0.0403(14) -0.0124(10) 0.0139(12) -0.0069(11)
F17 0.0489(16) 0.0473(14) 0.0442(15) -0.0103(11) 0.0219(13) -0.0121(12)
F18 0.0472(16) 0.0456(13) 0.0369(14) 0.0101(11) 0.0102(13) -0.0087(11)
F19 0.0447(15) 0.0408(13) 0.0469(15) -0.0107(11) 0.0115(13) -0.0107(11)
F20 0.0402(15) 0.0411(13) 0.0417(14) 0.0091(10) 0.0121(12) -0.0077(11)
F21 0.0459(15) 0.0436(13) 0.0467(15) 0.0134(11) 0.0109(13) 0.0094(12)
F22 0.0504(16) 0.0409(13) 0.0362(14) 0.0067(10) 0.0096(13) 0.0120(12)
F23 0.0405(15) 0.0458(14) 0.0453(15) -0.0132(11) -0.0085(13) 0.0107(12)
F24 0.0398(15) 0.0440(14) 0.0410(15) -0.0130(11) -0.0090(12) -0.0068(11)
F25 0.0426(15) 0.0407(13) 0.0501(16) 0.0089(11) 0.0122(13) 0.0113(11)
F26 0.0373(14) 0.0422(13) 0.0475(15) 0.0140(11) 0.0096(12) -0.0072(11)
F27 0.0416(15) 0.0452(13) 0.0415(15) 0.0068(11) 0.0142(12) 0.0113(11)
F28 0.0381(15) 0.0469(13) 0.0421(15) -0.0133(11) 0.0110(12) 0.0080(11)
F29 0.0436(15) 0.0492(14) 0.0445(15) 0.0109(11) 0.0097(13) -0.0134(12)
F30 0.0387(14) 0.0464(13) 0.0387(14) -0.0123(11) 0.0107(12) -0.0102(11)
F31 0.0613(18) 0.0427(14) 0.0404(15) -0.0082(11) -0.0055(13) 0.0063(13)
F32 0.0568(18) 0.0485(14) 0.0450(16) -0.0088(12) -0.0138(14) 0.0072(13)
F33 0.0469(17) 0.0526(16) 0.0656(19) -0.0212(13) 0.0033(16) -0.0069(13)
F34 0.071(2) 0.0413(14) 0.0500(17) -0.0076(12) -0.0170(15) 0.0075(14)
F35 0.0437(16) 0.0497(14) 0.0457(15) -0.0091(11) 0.0076(13) -0.0168(12)
F36 0.0431(15) 0.0575(15) 0.0461(16) 0.0179(12) 0.0088(13) -0.0138(12)
N1 0.036(2) 0.0390(18) 0.033(2) -0.0076(15) 0.0090(17) -0.0043(16)
O1 0.0410(18) 0.0380(15) 0.0329(16) -0.0085(12) 0.0094(14) 0.0064(13)
O2 0.0335(17) 0.0377(15) 0.0372(17) 0.0073(12) 0.0026(14) -0.0065(13)
O3 0.0305(16) 0.0402(15) 0.0287(15) 0.0048(12) 0.0079(13) 0.0038(12)
O4 0.0321(16) 0.0372(14) 0.0335(16) -0.0069(12) 0.0064(14) -0.0114(12)

loop_
_atom_type_symbol
_atom_type_description
_atom_type_scat_dispersion_real
_atom_type_scat_dispersion_imag
_atom_type_scat_source
C C 0.0033 0.0016 'International Tables Vol C Tables 4.2.6.8 and 6.1.1.4'
H H 0.0000 0.0000 'International Tables Vol C Tables 4.2.6.8 and 6.1.1.4'
N N 0.0061 0.0033 'International Tables Vol C Tables 4.2.6.8 and 6.1.1.4'
O O 0.0106 0.0060 'International Tables Vol C Tables 4.2.6.8 and 6.1.1.4'
F F 0.0171 0.0103 'International Tables Vol C Tables 4.2.6.8 and 6.1.1.4'
Al Al 0.0645 0.0514 'International Tables Vol C Tables 4.2.6.8 and 6.1.1.4'

loop_
_geom_angle_atom_site_label_1
_geom_angle_atom_site_label_2
_geom_angle_atom_site_label_3
_geom_angle
_geom_angle_site_symmetry_3
O4 Al1 O1 108.68(15) .
O4 Al1 O3 113.19(14) .
O1 Al1 O3 106.35(14) .
O4 Al1 O2 108.09(14) .
O1 Al1 O2 113.30(14) .
O3 Al1 O2 107.34(15) .
N1 C1 C2 122.3(4) .
N1 C1 C6 120.0(4) .
C2 C1 C6 117.6(4) .
C3 C2 C1 119.5(4) .
C3 C2 C7 119.2(4) .
C1 C2 C7 121.3(4) .
C2 C3 C4 124.5(4) .
C2 C3 H3 117.8 .
C4 C3 H3 117.8 .
C3 C4 C5 115.1(4) .
C3 C4 C4 122.1(5) 3_656
C5 C4 C4 122.8(5) 3_656
C6 C5 C4 122.4(4) .
C6 C5 H5 118.8 .
C4 C5 H5 118.8 .
C5 C6 C1 120.3(4) .
C5 C6 C21 121.0(4) .
C1 C6 C21 118.4(4) .
C2 C7 C8 112.9(4) .
C2 C7 C23 110.0(4) .
C8 C7 C23 107.7(3) .
C2 C7 C22 108.0(3) .
C8 C7 C22 108.8(3) .
C23 C7 C22 109.4(4) .
C9 C8 C13 116.6(4) .
C9 C8 C7 119.3(4) .
C13 C8 C7 124.2(4) .
C10 C9 C8 121.6(4) .
C10 C9 H9 119.2 .
C8 C9 H9 119.2 .
C11 C10 C9 120.6(4) .
C11 C10 H10 119.7 .
C9 C10 H10 119.7 .
C10 C11 C12 120.4(4) .
C10 C11 H11 119.8 .
C12 C11 H11 119.8 .
C13 C12 C11 118.2(4) .
C13 C12 C14 124.2(4) .
C11 C12 C14 117.6(4) .
C12 C13 C8 121.8(4) .
C12 C13 N1 119.5(4) .
C8 C13 N1 118.7(4) .
C15 C14 C25 109.4(3) .
C15 C14 C12 111.7(3) .
C25 C14 C12 109.8(4) .
C15 C14 C24 108.0(4) .
C25 C14 C24 107.9(3) .
C12 C14 C24 109.9(3) .
C16 C15 C20 118.4(4) .
C16 C15 C14 119.4(4) .
C20 C15 C14 122.1(4) .
C15 C16 C17 121.1(4) .
C15 C16 H16 119.5 .
C17 C16 H16 119.5 .
C18 C17 C16 120.6(4) .
C18 C17 H17 119.7 .
C16 C17 H17 119.7 .
C17 C18 C19 119.5(4) .
C17 C18 H18 120.2 .
C19 C18 H18 120.2 .
C20 C19 C18 119.1(4) .
C20 C19 C21 121.2(4) .
C18 C19 C21 119.5(4) .
C19 C20 C15 120.8(4) .
C19 C20 N1 117.8(4) .
C15 C20 N1 121.4(4) .
C6 C21 C19 109.5(3) .
C6 C21 C26 108.6(3) .
C19 C21 C26 107.2(3) .
C6 C21 C27 111.1(4) .
C19 C21 C27 113.6(4) .
C26 C21 C27 106.6(3) .
C7 C22 H22A 109.5 .
C7 C22 H22B 109.5 .
H22A C22 H22B 109.5 .
C7 C22 H22C 109.5 .
H22A C22 H22C 109.5 .
H22B C22 H22C 109.5 .
C7 C23 H23A 109.5 .
C7 C23 H23B 109.5 .
H23A C23 H23B 109.5 .
C7 C23 H23C 109.5 .
H23A C23 H23C 109.5 .
H23B C23 H23C 109.5 .
C14 C24 H24A 109.5 .
C14 C24 H24B 109.5 .
H24A C24 H24B 109.5 .
C14 C24 H24C 109.5 .
H24A C24 H24C 109.5 .
H24B C24 H24C 109.5 .
C14 C25 H25A 109.5 .
C14 C25 H25B 109.5 .
H25A C25 H25B 109.5 .
C14 C25 H25C 109.5 .
H25A C25 H25C 109.5 .
H25B C25 H25C 109.5 .
C21 C26 H26A 109.5 .
C21 C26 H26B 109.5 .
H26A C26 H26B 109.5 .
C21 C26 H26C 109.5 .
H26A C26 H26C 109.5 .
H26B C26 H26C 109.5 .
C21 C27 H27A 109.5 .
C21 C27 H27C 109.5 .
H27A C27 H27C 109.5 .
C21 C27 H27B 109.5 .
H27A C27 H27B 109.5 .
H27C C27 H27B 109.5 .
O1 C28 C31 111.0(3) .
O1 C28 C29 113.0(3) .
C31 C28 C29 107.9(4) .
O1 C28 C30 98.0(3) .
C31 C28 C30 111.4(4) .
C29 C28 C30 115.3(4) .
F3 C29 F2 121.9(4) .
F3 C29 F1 108.6(4) .
F2 C29 F1 107.8(4) .
F3 C29 C28 105.1(3) .
F2 C29 C28 104.2(3) .
F1 C29 C28 108.5(4) .
F6 C30 F4 109.0(4) .
F6 C30 F5 105.4(4) .
F4 C30 F5 113.6(4) .
F6 C30 C28 118.2(4) .
F4 C30 C28 107.4(4) .
F5 C30 C28 103.3(3) .
F7 C31 F9 121.5(4) .
F7 C31 F8 108.1(3) .
F9 C31 F8 98.2(4) .
F7 C31 C28 109.4(4) .
F9 C31 C28 110.1(3) .
F8 C31 C28 108.4(3) .
O2 C32 C33 112.0(3) .
O2 C32 C34 108.5(3) .
C33 C32 C34 108.5(3) .
O2 C32 C35 110.3(3) .
C33 C32 C35 110.3(4) .
C34 C32 C35 107.0(3) .
F10 C33 F12 108.5(4) .
F10 C33 F11 107.3(3) .
F12 C33 F11 104.7(3) .
F10 C33 C32 112.5(4) .
F12 C33 C32 114.0(3) .
F11 C33 C32 109.4(4) .
F15 C34 F14 112.4(3) .
F15 C34 F13 106.8(4) .
F14 C34 F13 109.8(3) .
F15 C34 C32 109.4(3) .
F14 C34 C32 109.7(4) .
F13 C34 C32 108.7(3) .
F16 C35 F17 108.0(4) .
F16 C35 F18 108.1(3) .
F17 C35 F18 108.6(3) .
F16 C35 C32 108.4(3) .
F17 C35 C32 112.5(3) .
F18 C35 C32 111.1(4) .
O3 C36 C39 109.7(3) .
O3 C36 C38 112.5(3) .
C39 C36 C38 106.2(4) .
O3 C36 C37 113.7(3) .
C39 C36 C37 108.9(3) .
C38 C36 C37 105.5(3) .
F21 C37 F19 113.7(3) .
F21 C37 F20 110.5(4) .
F19 C37 F20 107.7(4) .
F21 C37 C36 110.6(4) .
F19 C37 C36 106.4(3) .
F20 C37 C36 107.8(3) .
F23 C38 F22 108.2(3) .
F23 C38 F24 105.0(3) .
F22 C38 F24 109.1(4) .
F23 C38 C36 116.5(4) .
F22 C38 C36 108.4(4) .
F24 C38 C36 109.4(3) .
F25 C39 F27 105.6(3) .
F25 C39 F26 108.6(3) .
F27 C39 F26 108.9(3) .
F25 C39 C36 113.8(3) .
F27 C39 C36 109.5(3) .
F26 C39 C36 110.3(3) .
O4 C40 C42 110.5(3) .
O4 C40 C41 111.9(4) .
C42 C40 C41 96.1(4) .
O4 C40 C43 109.0(3) .
C42 C40 C43 110.9(4) .
C41 C40 C43 117.8(4) .
F28 C41 F30 107.3(4) .
F28 C41 F29 107.5(4) .
F30 C41 F29 111.1(3) .
F28 C41 C40 113.3(4) .
F30 C41 C40 113.2(4) .
F29 C41 C40 104.3(3) .
F31 C42 F32 124.9(5) .
F31 C42 F33 106.9(4) .
F32 C42 F33 107.2(4) .
F31 C42 C40 104.6(4) .
F32 C42 C40 103.6(3) .
F33 C42 C40 108.8(4) .
F36 C43 F35 117.0(4) .
F36 C43 F34 106.6(4) .
F35 C43 F34 105.5(3) .
F36 C43 C40 109.0(3) .
F35 C43 C40 109.9(4) .
F34 C43 C40 108.4(4) .
C1 N1 C20 120.8(3) .
C1 N1 C13 119.5(4) .
C20 N1 C13 119.5(3) .
C28 O1 Al1 148.1(3) .
C32 O2 Al1 148.3(3) .
C36 O3 Al1 147.9(3) .
C40 O4 Al1 148.8(3) .

loop_
_geom_bond_atom_site_label_1
_geom_bond_atom_site_label_2
_geom_bond_distance
_geom_bond_site_symmetry_2
Al1 O4 1.724(3) .
Al1 O1 1.725(3) .
Al1 O3 1.728(3) .
Al1 O2 1.729(3) .
C1 N1 1.404(5) .
C1 C2 1.427(6) .
C1 C6 1.430(6) .
C2 C3 1.373(6) .
C2 C7 1.485(6) .
C3 C4 1.410(6) .
C3 H3 0.9500 .
C4 C5 1.422(6) .
C4 C4 1.467(8) 3_656
C5 C6 1.388(6) .
C5 H5 0.9500 .
C6 C21 1.506(6) .
C7 C8 1.503(6) .
C7 C23 1.526(6) .
C7 C22 1.561(6) .
C8 C9 1.397(6) .
C8 C13 1.415(6) .
C9 C10 1.383(6) .
C9 H9 0.9500 .
C10 C11 1.357(6) .
C10 H10 0.9500 .
C11 C12 1.413(6) .
C11 H11 0.9500 .
C12 C13 1.385(6) .
C12 C14 1.539(6) .
C13 N1 1.445(5) .
C14 C15 1.506(6) .
C14 C25 1.532(5) .
C14 C24 1.560(6) .
C15 C16 1.377(6) .
C15 C20 1.408(5) .
C16 C17 1.392(6) .
C16 H16 0.9500 .
C17 C18 1.382(5) .
C17 H17 0.9500 .
C18 C19 1.402(6) .
C18 H18 0.9500 .
C19 C20 1.401(6) .
C19 C21 1.510(5) .
C20 N1 1.438(5) .
C21 C26 1.542(6) .
C21 C27 1.546(6) .
C22 H22A 0.9800 .
C22 H22B 0.9800 .
C22 H22C 0.9800 .
C23 H23A 0.9800 .
C23 H23B 0.9800 .
C23 H23C 0.9800 .
C24 H24A 0.9800 .
C24 H24B 0.9800 .
C24 H24C 0.9800 .
C25 H25A 0.9800 .
C25 H25B 0.9800 .
C25 H25C 0.9800 .
C26 H26A 0.9800 .
C26 H26B 0.9800 .
C26 H26C 0.9800 .
C27 H27A 0.9800 .
C27 H27C 0.9800 .
C27 H27B 0.9800 .
C28 O1 1.345(5) .
C28 C31 1.530(6) .
C28 C29 1.532(6) .
C28 C30 1.556(6) .
C29 F3 1.306(5) .
C29 F2 1.315(5) .
C29 F1 1.357(5) .
C30 F6 1.312(5) .
C30 F4 1.341(6) .
C30 F5 1.345(5) .
C31 F7 1.320(5) .
C31 F9 1.328(5) .
C31 F8 1.358(5) .
C32 O2 1.333(5) .
C32 C33 1.538(6) .
C32 C34 1.546(6) .
C32 C35 1.553(6) .
C33 F10 1.305(5) .
C33 F12 1.342(4) .
C33 F11 1.345(5) .
C34 F15 1.322(5) .
C34 F14 1.336(5) .
C34 F13 1.347(5) .
C35 F16 1.326(5) .
C35 F17 1.335(5) .
C35 F18 1.343(5) .
C36 O3 1.311(5) .
C36 C39 1.532(6) .
C36 C38 1.546(6) .
C36 C37 1.555(6) .
C37 F21 1.320(5) .
C37 F19 1.342(5) .
C37 F20 1.343(5) .
C38 F23 1.337(5) .
C38 F22 1.341(5) .
C38 F24 1.366(5) .
C39 F25 1.342(4) .
C39 F27 1.365(5) .
C39 F26 1.369(5) .
C40 O4 1.348(5) .
C40 C42 1.517(6) .
C40 C41 1.527(6) .
C40 C43 1.529(6) .
C41 F28 1.310(5) .
C41 F30 1.348(5) .
C41 F29 1.372(5) .
C42 F31 1.318(5) .
C42 F32 1.328(5) .
C42 F33 1.356(6) .
C43 F36 1.322(5) .
C43 F35 1.329(5) .
C43 F34 1.347(5) .

loop_
_geom_torsion_atom_site_label_1
_geom_torsion_atom_site_label_2
_geom_torsion_atom_site_label_3
_geom_torsion_atom_site_label_4
_geom_torsion
_geom_torsion_site_symmetry_1
_geom_torsion_site_symmetry_4
N1 C1 C2 C3 172.3(4) . .
C6 C1 C2 C3 -5.4(6) . .
N1 C1 C2 C7 -11.5(7) . .
C6 C1 C2 C7 170.8(4) . .
C1 C2 C3 C4 -1.0(7) . .
C7 C2 C3 C4 -177.3(4) . .
C2 C3 C4 C5 5.9(6) . .
C2 C3 C4 C4 -176.0(5) . 3_656
C3 C4 C5 C6 -4.5(6) . .
C4 C4 C5 C6 177.4(5) 3_656 .
C4 C5 C6 C1 -1.7(6) . .
C4 C5 C6 C21 172.1(4) . .
N1 C1 C6 C5 -171.1(4) . .
C2 C1 C6 C5 6.7(6) . .
N1 C1 C6 C21 14.9(6) . .
C2 C1 C6 C21 -167.2(4) . .
C3 C2 C7 C8 -179.6(4) . .
C1 C2 C7 C8 4.2(6) . .
C3 C2 C7 C23 -59.2(5) . .
C1 C2 C7 C23 124.6(5) . .
C3 C2 C7 C22 60.1(5) . .
C1 C2 C7 C22 -116.1(5) . .
C2 C7 C8 C9 -175.1(4) . .
C23 C7 C8 C9 63.2(5) . .
C22 C7 C8 C9 -55.3(5) . .
C2 C7 C8 C13 5.8(6) . .
C23 C7 C8 C13 -115.8(5) . .
C22 C7 C8 C13 125.7(4) . .
C13 C8 C9 C10 0.5(7) . .
C7 C8 C9 C10 -178.6(4) . .
C8 C9 C10 C11 4.4(7) . .
C9 C10 C11 C12 -2.1(7) . .
C10 C11 C12 C13 -5.0(7) . .
C10 C11 C12 C14 174.4(4) . .
C11 C12 C13 C8 10.1(6) . .
C14 C12 C13 C8 -169.2(4) . .
C11 C12 C13 N1 -169.8(4) . .
C14 C12 C13 N1 10.9(6) . .
C9 C8 C13 C12 -7.8(6) . .
C7 C8 C13 C12 171.2(4) . .
C9 C8 C13 N1 172.1(4) . .
C7 C8 C13 N1 -8.9(6) . .
C13 C12 C14 C15 -6.0(6) . .
C11 C12 C14 C15 174.7(4) . .
C13 C12 C14 C25 115.6(5) . .
C11 C12 C14 C25 -63.8(5) . .
C13 C12 C14 C24 -125.9(4) . .
C11 C12 C14 C24 54.8(5) . .
C25 C14 C15 C16 56.6(5) . .
C12 C14 C15 C16 178.4(4) . .
C24 C14 C15 C16 -60.7(5) . .
C25 C14 C15 C20 -128.1(4) . .
C12 C14 C15 C20 -6.3(6) . .
C24 C14 C15 C20 114.7(5) . .
C20 C15 C16 C17 -2.1(6) . .
C14 C15 C16 C17 173.4(4) . .
C15 C16 C17 C18 -3.3(7) . .
C16 C17 C18 C19 3.8(6) . .
C17 C18 C19 C20 1.1(6) . .
C17 C18 C19 C21 -173.4(4) . .
C18 C19 C20 C15 -6.6(6) . .
C21 C19 C20 C15 167.8(4) . .
C18 C19 C20 N1 171.7(4) . .
C21 C19 C20 N1 -14.0(6) . .
C16 C15 C20 C19 7.1(6) . .
C14 C15 C20 C19 -168.3(4) . .
C16 C15 C20 N1 -171.1(4) . .
C14 C15 C20 N1 13.5(6) . .
C5 C6 C21 C19 149.6(4) . .
C1 C6 C21 C19 -36.5(5) . .
C5 C6 C21 C26 -93.7(5) . .
C1 C6 C21 C26 80.2(5) . .
C5 C6 C21 C27 23.3(5) . .
C1 C6 C21 C27 -162.8(4) . .
C20 C19 C21 C6 36.8(5) . .
C18 C19 C21 C6 -148.9(4) . .
C20 C19 C21 C26 -80.9(5) . .
C18 C19 C21 C26 93.4(4) . .
C20 C19 C21 C27 161.6(4) . .
C18 C19 C21 C27 -24.1(5) . .
O1 C28 C29 F3 163.4(3) . .
C31 C28 C29 F3 40.3(5) . .
C30 C28 C29 F3 -85.0(5) . .
O1 C28 C29 F2 34.2(5) . .
C31 C28 C29 F2 -89.0(4) . .
C30 C28 C29 F2 145.7(4) . .
O1 C28 C29 F1 -80.5(4) . .
C31 C28 C29 F1 156.3(3) . .
C30 C28 C29 F1 31.0(5) . .
O1 C28 C30 F6 152.2(4) . .
C31 C28 C30 F6 -91.4(5) . .
C29 C28 C30 F6 32.1(6) . .
O1 C28 C30 F4 28.5(4) . .
C31 C28 C30 F4 144.9(4) . .
C29 C28 C30 F4 -91.6(4) . .
O1 C28 C30 F5 -91.8(4) . .
C31 C28 C30 F5 24.5(5) . .
C29 C28 C30 F5 148.0(4) . .
O1 C28 C31 F7 34.4(5) . .
C29 C28 C31 F7 158.7(4) . .
C30 C28 C31 F7 -73.7(4) . .
O1 C28 C31 F9 170.3(3) . .
C29 C28 C31 F9 -65.4(4) . .
C30 C28 C31 F9 62.2(5) . .
O1 C28 C31 F8 -83.3(4) . .
C29 C28 C31 F8 41.0(5) . .
C30 C28 C31 F8 168.6(4) . .
O2 C32 C33 F10 -37.2(5) . .
C34 C32 C33 F10 82.5(4) . .
C35 C32 C33 F10 -160.5(3) . .
O2 C32 C33 F12 -161.3(4) . .
C34 C32 C33 F12 -41.6(5) . .
C35 C32 C33 F12 75.4(5) . .
O2 C32 C33 F11 81.9(4) . .
C34 C32 C33 F11 -158.3(3) . .
C35 C32 C33 F11 -41.3(4) . .
O2 C32 C34 F15 -41.5(4) . .
C33 C32 C34 F15 -163.4(3) . .
C35 C32 C34 F15 77.6(4) . .
O2 C32 C34 F14 -165.2(3) . .
C33 C32 C34 F14 72.9(4) . .
C35 C32 C34 F14 -46.2(4) . .
O2 C32 C34 F13 74.8(4) . .
C33 C32 C34 F13 -47.1(4) . .
C35 C32 C34 F13 -166.2(3) . .
O2 C32 C35 F16 -45.2(5) . .
C33 C32 C35 F16 79.1(4) . .
C34 C32 C35 F16 -163.0(3) . .
O2 C32 C35 F17 -164.6(3) . .
C33 C32 C35 F17 -40.3(5) . .
C34 C32 C35 F17 77.6(4) . .
O2 C32 C35 F18 73.5(4) . .
C33 C32 C35 F18 -162.3(3) . .
C34 C32 C35 F18 -44.4(4) . .
O3 C36 C37 F21 -162.4(4) . .
C39 C36 C37 F21 74.9(4) . .
C38 C36 C37 F21 -38.7(5) . .
O3 C36 C37 F19 73.7(5) . .
C39 C36 C37 F19 -48.9(4) . .
C38 C36 C37 F19 -162.5(3) . .
O3 C36 C37 F20 -41.6(5) . .
C39 C36 C37 F20 -164.2(3) . .
C38 C36 C37 F20 82.2(4) . .
O3 C36 C38 F23 -158.7(4) . .
C39 C36 C38 F23 -38.7(5) . .
C37 C36 C38 F23 76.8(5) . .
O3 C36 C38 F22 79.0(4) . .
C39 C36 C38 F22 -161.0(3) . .
C37 C36 C38 F22 -45.5(4) . .
O3 C36 C38 F24 -39.9(5) . .
C39 C36 C38 F24 80.0(4) . .
C37 C36 C38 F24 -164.4(4) . .
O3 C36 C39 F25 -164.1(3) . .
C38 C36 C39 F25 74.1(4) . .
C37 C36 C39 F25 -39.1(5) . .
O3 C36 C39 F27 -46.2(4) . .
C38 C36 C39 F27 -168.0(3) . .
C37 C36 C39 F27 78.8(4) . .
O3 C36 C39 F26 73.7(4) . .
C38 C36 C39 F26 -48.1(4) . .
C37 C36 C39 F26 -161.3(3) . .
O4 C40 C41 F28 34.7(5) . .
C42 C40 C41 F28 149.7(4) . .
C43 C40 C41 F28 -92.8(4) . .
O4 C40 C41 F30 157.2(3) . .
C42 C40 C41 F30 -87.9(4) . .
C43 C40 C41 F30 29.6(5) . .
O4 C40 C41 F29 -82.0(4) . .
C42 C40 C41 F29 33.0(4) . .
C43 C40 C41 F29 150.5(4) . .
O4 C40 C42 F31 28.1(5) . .
C41 C40 C42 F31 -88.0(4) . .
C43 C40 C42 F31 149.1(4) . .
O4 C40 C42 F32 160.3(4) . .
C41 C40 C42 F32 44.2(4) . .
C43 C40 C42 F32 -78.7(5) . .
O4 C40 C42 F33 -85.9(4) . .
C41 C40 C42 F33 158.0(3) . .
C43 C40 C42 F33 35.1(5) . .
O4 C40 C43 F36 27.7(5) . .
C42 C40 C43 F36 -94.2(4) . .
C41 C40 C43 F36 156.6(4) . .
O4 C40 C43 F35 157.1(4) . .
C42 C40 C43 F35 35.3(5) . .
C41 C40 C43 F35 -74.0(5) . .
O4 C40 C43 F34 -88.0(4) . .
C42 C40 C43 F34 150.1(4) . .
C41 C40 C43 F34 40.9(5) . .
C2 C1 N1 C20 -166.4(4) . .
C6 C1 N1 C20 11.3(6) . .
C2 C1 N1 C13 8.4(6) . .
C6 C1 N1 C13 -173.9(4) . .
C19 C20 N1 C1 -11.9(6) . .
C15 C20 N1 C1 166.3(4) . .
C19 C20 N1 C13 173.3(4) . .
C15 C20 N1 C13 -8.5(6) . .
C12 C13 N1 C1 -178.5(4) . .
C8 C13 N1 C1 1.6(6) . .
C12 C13 N1 C20 -3.6(6) . .
C8 C13 N1 C20 176.5(4) . .
C31 C28 O1 Al1 77.9(6) . .
C29 C28 O1 Al1 -43.6(7) . .
C30 C28 O1 Al1 -165.5(4) . .
O4 Al1 O1 C28 -43.4(5) . .
O3 Al1 O1 C28 -165.6(5) . .
O2 Al1 O1 C28 76.8(5) . .
C33 C32 O2 Al1 -13.2(7) . .
C34 C32 O2 Al1 -133.0(5) . .
C35 C32 O2 Al1 110.0(5) . .
O4 Al1 O2 C32 -160.3(5) . .
O1 Al1 O2 C32 79.2(6) . .
O3 Al1 O2 C32 -37.9(6) . .
C39 C36 O3 Al1 178.3(4) . .
C38 C36 O3 Al1 -63.8(6) . .
C37 C36 O3 Al1 56.1(6) . .
O4 Al1 O3 C36 -77.2(5) . .
O1 Al1 O3 C36 42.1(5) . .
O2 Al1 O3 C36 163.6(5) . .
C42 C40 O4 Al1 -74.3(6) . .
C41 C40 O4 Al1 31.5(7) . .
C43 C40 O4 Al1 163.5(4) . .
O1 Al1 O4 C40 153.4(5) . .
O3 Al1 O4 C40 -88.7(5) . .
O2 Al1 O4 C40 30.0(6) . .
